data_8105379
loop_
_publ_author_name
'Yu, Xiang'
'Huang, Ling'
'Zhou, Xing-Ji'
'Chen, Ya-Fang'

_publ_section_title
;
 Crystal structure of
 1-(2-(pyridin-2-yl)-5-(pyridin-3-yl)-1,3,4-oxadiazol-3(2H)-yl)ethan-1-one,
 C14H12N4O2
;
_journal_issue 5
_journal_name_full 'Zeitschrift f\"ur Kristallographie - New Crystal Structures'
_journal_page_first 1065
_journal_page_last 1066
_journal_paper_doi 10.1515/ncrs-2020-0173
_journal_volume 235
_journal_year 2020
_chemical_formula_moiety 'C14 H12 N4 O2'
_chemical_formula_sum 'C14 H12 N4 O2'
_chemical_formula_weight 268.28
_space_group_crystal_system monoclinic
_space_group_IT_number 15
_space_group_name_Hall '-C 2yc'
_space_group_name_H-M_alt 'C 1 2/c 1'
_atom_sites_solution_hydrogens geom
_cell_angle_alpha 90
_cell_angle_beta 110.253(4)
_cell_angle_gamma 90
_cell_formula_units_Z 8
_cell_length_a 18.4206(15)
_cell_length_b 8.8283(7)
_cell_length_c 17.0215(14)
_cell_measurement_reflns_used 1226
_cell_measurement_temperature 298(2)
_cell_measurement_theta_max 28.178
_cell_measurement_theta_min 2.37
_cell_volume 2596.9(4)
_computing_molecular_graphics
;
O. V. Dolomanov, L. J. Bourhis, R. J. Gildea, J. A. K. Howard and H. Puschmann,
OLEX2: a complete structure solution, refinement and analysis program.
J. Appl. Cryst. (2009). 42, 339-341.
;
_computing_publication_material
;
O. V. Dolomanov, L. J. Bourhis, R. J. Gildea, J. A. K. Howard and H. Puschmann,
OLEX2: a complete structure solution, refinement and analysis program.
J. Appl. Cryst. (2009). 42, 339-341.
;
_computing_structure_refinement
;
XL, G.M. Sheldrick, Acta Cryst.
(2008). A64, 112-122
;
_diffrn_ambient_temperature 298.15
_diffrn_measured_fraction_theta_full 0.999
_diffrn_measured_fraction_theta_max 0.999
_diffrn_measurement_device_type 'CCD area detector'
_diffrn_radiation_type MoK\a
_diffrn_radiation_wavelength 0.71073
_diffrn_reflns_av_R_equivalents 0.1091
_diffrn_reflns_av_unetI/netI 0.0803
_diffrn_reflns_Laue_measured_fraction_full 0.999
_diffrn_reflns_Laue_measured_fraction_max 0.999
_diffrn_reflns_limit_h_max 21
_diffrn_reflns_limit_h_min -16
_diffrn_reflns_limit_k_max 8
_diffrn_reflns_limit_k_min -10
_diffrn_reflns_limit_l_max 16
_diffrn_reflns_limit_l_min -20
_diffrn_reflns_number 6429
_diffrn_reflns_point_group_measured_fraction_full 0.999
_diffrn_reflns_point_group_measured_fraction_max 0.999
_diffrn_reflns_theta_full 25.017
_diffrn_reflns_theta_max 25.017
_diffrn_reflns_theta_min 2.357
_exptl_absorpt_coefficient_mu 0.096
_exptl_crystal_density_diffrn 1.372
_exptl_crystal_description block
_exptl_crystal_F_000 1120
_exptl_crystal_size_max 0.400
_exptl_crystal_size_mid 0.370
_exptl_crystal_size_min 0.340
_refine_diff_density_max 0.305
_refine_diff_density_min -0.237
_refine_diff_density_rms 0.069
_refine_ls_extinction_coef .
_refine_ls_extinction_method none
_refine_ls_goodness_of_fit_ref 1.026
_refine_ls_hydrogen_treatment constr
_refine_ls_matrix_type full
_refine_ls_number_parameters 182
_refine_ls_number_reflns 2288
_refine_ls_number_restraints 0
_refine_ls_restrained_S_all 1.026
_refine_ls_R_factor_all 0.1120
_refine_ls_R_factor_gt 0.0715
_refine_ls_shift/su_max 0.013
_refine_ls_shift/su_mean 0.000
_refine_ls_structure_factor_coef Fsqd
_refine_ls_weighting_details 'w=1/[\s^2^(Fo^2^)+(0.1044P)^2^] where P=(Fo^2^+2Fc^2^)/3'
_refine_ls_weighting_scheme calc
_refine_ls_wR_factor_gt 0.1736
_refine_ls_wR_factor_ref 0.2072
_reflns_Friedel_coverage 0.000
_reflns_Friedel_fraction_full .
_reflns_Friedel_fraction_max .
_reflns_number_gt 1434
_reflns_number_total 2288
_reflns_threshold_expression 'I > 2\s(I)'
_cod_data_source_file suppl_ncrs-2020-0173_suppl.cif
_cod_data_source_block 191104f
_cod_database_code 8105379
_shelx_estimated_absorpt_t_max 0.968
_shelx_estimated_absorpt_t_min 0.963
_shelx_shelxl_version_number 2014/7
_shelx_space_group_comment
;
The symmetry employed for this shelxl refinement is uniquely defined
by the following loop, which should always be used as a source of
symmetry information in preference to the above space-group names.
They are only intended as comments.
;

loop_
_space_group_symop_operation_xyz
'x, y, z'
'-x, y, -z+1/2'
'x+1/2, y+1/2, z'
'-x+1/2, y+1/2, -z+1/2'
'-x, -y, -z'
'x, -y, z-1/2'
'-x+1/2, -y+1/2, -z'
'x+1/2, -y+1/2, z-1/2'

loop_
_atom_site_label
_atom_site_type_symbol
_atom_site_fract_x
_atom_site_fract_y
_atom_site_fract_z
_atom_site_U_iso_or_equiv
_atom_site_adp_type
_atom_site_occupancy
_atom_site_site_symmetry_order
_atom_site_calc_flag
_atom_site_refinement_flags_posn
_atom_site_refinement_flags_adp
_atom_site_refinement_flags_occupancy
_atom_site_disorder_assembly
_atom_site_disorder_group
O1 O 0.22660(11) 0.9116(2) 0.15949(12) 0.0519(6) Uani 1 1 d . . . . .
O2 O 0.20749(15) 0.8810(3) 0.39000(14) 0.0763(8) Uani 1 1 d . . . . .
N1 N 0.25723(14) 0.8341(3) 0.29203(14) 0.0487(7) Uani 1 1 d . . . . .
N2 N 0.31617(14) 0.7918(3) 0.26431(15) 0.0482(7) Uani 1 1 d . . . . .
N3 N 0.45265(19) 0.7264(3) 0.1147(2) 0.0765(10) Uani 1 1 d . . . . .
N4 N 0.12509(15) 0.6702(3) 0.19753(16) 0.0540(7) Uani 1 1 d . . . . .
C1 C 0.29565(17) 0.8397(3) 0.18899(18) 0.0445(7) Uani 1 1 d . . . . .
C2 C 0.19407(17) 0.9071(3) 0.22574(17) 0.0475(8) Uani 1 1 d . . . . .
H2 H 0.1856 1.0100 0.2424 0.057 Uiso 1 1 calc R U . . .
C3 C 0.4090(2) 0.7495(4) 0.1612(2) 0.0621(10) Uani 1 1 d . . . . .
H3 H 0.4270 0.7144 0.2161 0.074 Uiso 1 1 calc R U . . .
C4 C 0.33916(17) 0.8219(3) 0.13338(19) 0.0471(8) Uani 1 1 d . . . . .
C5 C 0.31275(19) 0.8768(3) 0.05280(19) 0.0526(8) Uani 1 1 d . . . . .
H5 H 0.2662 0.9292 0.0323 0.063 Uiso 1 1 calc R U . . .
C6 C 0.3565(2) 0.8526(4) 0.0035(2) 0.0628(9) Uani 1 1 d . . . . .
H6 H 0.3400 0.8877 -0.0514 0.075 Uiso 1 1 calc R U . . .
C7 C 0.4246(2) 0.7763(4) 0.0362(3) 0.0703(10) Uani 1 1 d . . . . .
H7 H 0.4531 0.7579 0.0015 0.084 Uiso 1 1 calc R U . . .
C8 C 0.11994(17) 0.8204(3) 0.19726(17) 0.0442(7) Uani 1 1 d . . . . .
C9 C 0.05139(18) 0.8969(4) 0.16945(18) 0.0523(8) Uani 1 1 d . . . . .
H9 H 0.0508 1.0022 0.1692 0.063 Uiso 1 1 calc R U . . .
C10 C -0.01679(19) 0.8165(4) 0.1417(2) 0.0603(9) Uani 1 1 d . . . . .
H10 H -0.0644 0.8656 0.1230 0.072 Uiso 1 1 calc R U . . .
C11 C -0.0120(2) 0.6624(4) 0.1426(2) 0.0611(9) Uani 1 1 d . . . . .
H11 H -0.0568 0.6041 0.1242 0.073 Uiso 1 1 calc R U . . .
C12 C 0.05874(19) 0.5941(4) 0.17068(19) 0.0586(9) Uani 1 1 d . . . . .
H12 H 0.0607 0.4888 0.1711 0.070 Uiso 1 1 calc R U . . .
C13 C 0.2605(2) 0.8281(4) 0.37170(19) 0.0553(8) Uani 1 1 d . . . . .
C14 C 0.3302(2) 0.7557(4) 0.4332(2) 0.0677(10) Uani 1 1 d . . . . .
H14A H 0.3234 0.7474 0.4865 0.102 Uiso 1 1 calc R U . . .
H14B H 0.3750 0.8165 0.4391 0.102 Uiso 1 1 calc R U . . .
H14C H 0.3371 0.6565 0.4137 0.102 Uiso 1 1 calc R U . . .

loop_
_atom_site_aniso_label
_atom_site_aniso_U_11
_atom_site_aniso_U_22
_atom_site_aniso_U_33
_atom_site_aniso_U_23
_atom_site_aniso_U_13
_atom_site_aniso_U_12
O1 0.0498(13) 0.0545(13) 0.0528(12) 0.0103(10) 0.0196(10) 0.0044(10)
O2 0.0694(18) 0.108(2) 0.0562(15) -0.0099(13) 0.0273(12) 0.0008(14)
N1 0.0485(16) 0.0558(16) 0.0430(14) 0.0001(12) 0.0175(11) -0.0041(12)
N2 0.0506(16) 0.0521(16) 0.0429(14) 0.0012(12) 0.0174(12) -0.0010(12)
N3 0.075(2) 0.082(2) 0.085(2) 0.0112(17) 0.0433(19) 0.0175(16)
N4 0.0547(17) 0.0486(16) 0.0589(16) 0.0025(12) 0.0199(13) -0.0001(13)
C1 0.0482(18) 0.0332(16) 0.0530(19) 0.0007(13) 0.0187(14) -0.0036(13)
C2 0.0531(19) 0.0401(17) 0.0523(18) -0.0031(14) 0.0221(14) 0.0001(14)
C3 0.057(2) 0.068(2) 0.065(2) 0.0159(17) 0.0268(18) 0.0119(17)
C4 0.053(2) 0.0379(17) 0.0539(18) -0.0006(14) 0.0227(15) -0.0066(14)
C5 0.059(2) 0.050(2) 0.0499(18) -0.0013(15) 0.0204(15) -0.0038(15)
C6 0.076(3) 0.067(2) 0.0522(19) -0.0007(17) 0.0303(18) -0.0070(19)
C7 0.078(3) 0.076(3) 0.073(3) -0.009(2) 0.046(2) -0.001(2)
C8 0.0504(18) 0.0464(18) 0.0396(15) 0.0007(13) 0.0205(13) 0.0043(14)
C9 0.053(2) 0.0511(19) 0.0522(18) -0.0018(14) 0.0180(15) 0.0097(15)
C10 0.043(2) 0.078(3) 0.059(2) -0.0038(18) 0.0165(15) 0.0066(17)
C11 0.053(2) 0.071(3) 0.058(2) 0.0001(18) 0.0171(16) -0.0123(17)
C12 0.060(2) 0.048(2) 0.064(2) -0.0003(15) 0.0173(17) -0.0126(16)
C13 0.055(2) 0.062(2) 0.0481(18) -0.0071(16) 0.0163(15) -0.0157(17)
C14 0.074(3) 0.081(3) 0.0433(18) -0.0020(17) 0.0144(17) -0.0100(18)

loop_
_atom_type_symbol
_atom_type_description
_atom_type_scat_dispersion_real
_atom_type_scat_dispersion_imag
_atom_type_scat_source
C C 0.0033 0.0016 'International Tables Vol C Tables 4.2.6.8 and 6.1.1.4'
H H 0.0000 0.0000 'International Tables Vol C Tables 4.2.6.8 and 6.1.1.4'
N N 0.0061 0.0033 'International Tables Vol C Tables 4.2.6.8 and 6.1.1.4'
O O 0.0106 0.0060 'International Tables Vol C Tables 4.2.6.8 and 6.1.1.4'

loop_
_geom_angle_atom_site_label_1
_geom_angle_atom_site_label_2
_geom_angle_atom_site_label_3
_geom_angle
_geom_angle_site_symmetry_1
_geom_angle_site_symmetry_3
C1 O1 C2 106.7(2) . .
N2 N1 C2 111.5(2) . .
C13 N1 N2 124.9(3) . .
C13 N1 C2 123.0(3) . .
C1 N2 N1 105.1(2) . .
C3 N3 C7 116.3(3) . .
C8 N4 C12 116.6(3) . .
O1 C1 C4 118.1(2) . .
N2 C1 O1 116.2(3) . .
N2 C1 C4 125.7(3) . .
O1 C2 N1 100.4(2) . .
O1 C2 H2 110.5 . .
O1 C2 C8 109.9(2) . .
N1 C2 H2 110.5 . .
N1 C2 C8 114.8(2) . .
C8 C2 H2 110.5 . .
N3 C3 H3 118.0 . .
N3 C3 C4 124.0(3) . .
C4 C3 H3 118.0 . .
C3 C4 C1 119.6(3) . .
C3 C4 C5 118.4(3) . .
C5 C4 C1 122.0(3) . .
C4 C5 H5 120.7 . .
C6 C5 C4 118.5(3) . .
C6 C5 H5 120.7 . .
C5 C6 H6 120.6 . .
C7 C6 C5 118.8(3) . .
C7 C6 H6 120.6 . .
N3 C7 C6 123.9(3) . .
N3 C7 H7 118.1 . .
C6 C7 H7 118.1 . .
N4 C8 C2 117.0(2) . .
N4 C8 C9 123.5(3) . .
C9 C8 C2 119.4(3) . .
C8 C9 H9 120.4 . .
C8 C9 C10 119.3(3) . .
C10 C9 H9 120.4 . .
C9 C10 H10 121.2 . .
C11 C10 C9 117.6(3) . .
C11 C10 H10 121.2 . .
C10 C11 H11 120.1 . .
C12 C11 C10 119.7(3) . .
C12 C11 H11 120.1 . .
N4 C12 C11 123.4(3) . .
N4 C12 H12 118.3 . .
C11 C12 H12 118.3 . .
O2 C13 N1 119.1(3) . .
O2 C13 C14 123.9(3) . .
N1 C13 C14 117.0(3) . .
C13 C14 H14A 109.5 . .
C13 C14 H14B 109.5 . .
C13 C14 H14C 109.5 . .
H14A C14 H14B 109.5 . .
H14A C14 H14C 109.5 . .
H14B C14 H14C 109.5 . .

loop_
_geom_bond_atom_site_label_1
_geom_bond_atom_site_label_2
_geom_bond_distance
_geom_bond_site_symmetry_2
O1 C1 1.353(3) .
O1 C2 1.449(3) .
O2 C13 1.216(4) .
N1 N2 1.377(3) .
N1 C2 1.461(4) .
N1 C13 1.338(4) .
N2 C1 1.277(3) .
N3 C3 1.324(4) .
N3 C7 1.331(5) .
N4 C8 1.329(4) .
N4 C12 1.330(4) .
C1 C4 1.445(4) .
C2 H2 0.9800 .
C2 C8 1.493(4) .
C3 H3 0.9300 .
C3 C4 1.366(4) .
C4 C5 1.375(4) .
C5 H5 0.9300 .
C5 C6 1.367(4) .
C6 H6 0.9300 .
C6 C7 1.361(5) .
C7 H7 0.9300 .
C8 C9 1.364(4) .
C9 H9 0.9300 .
C9 C10 1.376(4) .
C10 H10 0.9300 .
C10 C11 1.363(5) .
C11 H11 0.9300 .
C11 C12 1.363(4) .
C12 H12 0.9300 .
C13 C14 1.491(5) .
C14 H14A 0.9600 .
C14 H14B 0.9600 .
C14 H14C 0.9600 .

loop_
_geom_torsion_atom_site_label_1
_geom_torsion_atom_site_label_2
_geom_torsion_atom_site_label_3
_geom_torsion_atom_site_label_4
_geom_torsion
_geom_torsion_site_symmetry_1
_geom_torsion_site_symmetry_2
_geom_torsion_site_symmetry_3
_geom_torsion_site_symmetry_4
O1 C1 C4 C3 -179.9(3) . . . .
O1 C1 C4 C5 0.6(4) . . . .
O1 C2 C8 N4 78.1(3) . . . .
O1 C2 C8 C9 -99.3(3) . . . .
N1 N2 C1 O1 -0.7(3) . . . .
N1 N2 C1 C4 -179.9(3) . . . .
N1 C2 C8 N4 -34.1(3) . . . .
N1 C2 C8 C9 148.6(3) . . . .
N2 N1 C2 O1 -4.2(3) . . . .
N2 N1 C2 C8 113.5(3) . . . .
N2 N1 C13 O2 173.5(3) . . . .
N2 N1 C13 C14 -6.4(4) . . . .
N2 C1 C4 C3 -0.6(5) . . . .
N2 C1 C4 C5 179.9(3) . . . .
N3 C3 C4 C1 179.2(3) . . . .
N3 C3 C4 C5 -1.2(5) . . . .
N4 C8 C9 C10 1.5(4) . . . .
C1 O1 C2 N1 3.6(3) . . . .
C1 O1 C2 C8 -117.7(3) . . . .
C1 C4 C5 C6 -178.6(3) . . . .
C2 O1 C1 N2 -2.0(3) . . . .
C2 O1 C1 C4 177.3(2) . . . .
C2 N1 N2 C1 3.2(3) . . . .
C2 N1 C13 O2 2.5(5) . . . .
C2 N1 C13 C14 -177.4(3) . . . .
C2 C8 C9 C10 178.7(3) . . . .
C3 N3 C7 C6 2.5(6) . . . .
C3 C4 C5 C6 1.9(4) . . . .
C4 C5 C6 C7 -0.4(5) . . . .
C5 C6 C7 N3 -1.8(6) . . . .
C7 N3 C3 C4 -0.9(5) . . . .
C8 N4 C12 C11 1.0(4) . . . .
C8 C9 C10 C11 -0.8(4) . . . .
C9 C10 C11 C12 0.2(5) . . . .
C10 C11 C12 N4 -0.4(5) . . . .
C12 N4 C8 C2 -178.9(3) . . . .
C12 N4 C8 C9 -1.6(4) . . . .
C13 N1 N2 C1 -168.7(3) . . . .
C13 N1 C2 O1 167.9(3) . . . .
C13 N1 C2 C8 -74.4(3) . . . .
